data_4124187
loop_
_publ_author_name
'Davies, David L.'
'Ellul, Charles E.'
'Macgregor, Stuart A.'
'McMullin, Claire L.'
'Singh, Kuldip'

_publ_section_title
;
 Experimental and DFT Studies Explain Solvent Control of C-H Activation
 and Product Selectivity in the Rh(III)-Catalyzed Formation of Neutral and
 Cationic Heterocycles.
;
_journal_issue 30
_journal_name_full 'Journal of the American Chemical Society'
_journal_page_first 9659
_journal_page_last 9669
_journal_paper_doi 10.1021/jacs.5b04858
_journal_volume 137
_journal_year 2015
_chemical_formula_moiety 'C37 H25 N2, F6 P, C H Cl3'
_chemical_formula_sum 'C38 H26 Cl3 F6 N2 P'
_chemical_formula_weight 761.93
_chemical_name_systematic
; 
 ? 
;
_space_group_IT_number 2
_symmetry_cell_setting triclinic
_symmetry_space_group_name_Hall '-P 1'
_symmetry_space_group_name_H-M 'P -1'
_atom_sites_solution_hydrogens geom
_atom_sites_solution_primary direct
_atom_sites_solution_secondary difmap
_audit_creation_method SHELXL-97
_cell_angle_alpha 91.012(3)
_cell_angle_beta 101.271(3)
_cell_angle_gamma 104.126(3)
_cell_formula_units_Z 2
_cell_length_a 10.1568(17)
_cell_length_b 12.918(2)
_cell_length_c 13.817(2)
_cell_measurement_reflns_used 997
_cell_measurement_temperature 150(2)
_cell_measurement_theta_max 23.322
_cell_measurement_theta_min 2.294
_cell_volume 1720.1(5)
_computing_cell_refinement 'Bruker SMART'
_computing_data_collection 'Bruker SMART'
_computing_data_reduction 'Bruker SHELXTL'
_computing_molecular_graphics 'Bruker SHELXTL'
_computing_publication_material 'Bruker SHELXTL'
_computing_structure_refinement 'SHELXL-97 (Sheldrick, 1997)'
_computing_structure_solution 'SHELXS-97 (Sheldrick, 1990)'
_diffrn_ambient_temperature 150(2)
_diffrn_measured_fraction_theta_full 0.988
_diffrn_measured_fraction_theta_max 0.988
_diffrn_measurement_device_type 'Bruker Apex 2000 CCD area detector'
_diffrn_measurement_method 'phi and omega scans'
_diffrn_radiation_monochromator graphite
_diffrn_radiation_source 'fine-focus sealed tube'
_diffrn_radiation_type MoK\a
_diffrn_radiation_wavelength 0.71073
_diffrn_reflns_av_R_equivalents 0.1113
_diffrn_reflns_av_sigmaI/netI 0.1915
_diffrn_reflns_limit_h_max 12
_diffrn_reflns_limit_h_min -12
_diffrn_reflns_limit_k_max 15
_diffrn_reflns_limit_k_min -15
_diffrn_reflns_limit_l_max 16
_diffrn_reflns_limit_l_min -16
_diffrn_reflns_number 13582
_diffrn_reflns_theta_full 26.00
_diffrn_reflns_theta_max 26.00
_diffrn_reflns_theta_min 1.63
_exptl_absorpt_coefficient_mu 0.377
_exptl_absorpt_correction_T_max 0.928
_exptl_absorpt_correction_T_min 0.351
_exptl_absorpt_correction_type empirical
_exptl_absorpt_process_details
;
absorption correction based on 2678 reflections(SADABS);Rint 0.0787 before
correction and 0.0470 after.
;
_exptl_crystal_colour 'pale yellow'
_exptl_crystal_density_diffrn 1.471
_exptl_crystal_density_method 'not measured'
_exptl_crystal_description block
_exptl_crystal_F_000 776
_exptl_crystal_size_max 0.24
_exptl_crystal_size_mid 0.21
_exptl_crystal_size_min 0.11
_refine_diff_density_max 0.496
_refine_diff_density_min -0.563
_refine_diff_density_rms 0.086
_refine_ls_extinction_method none
_refine_ls_goodness_of_fit_ref 0.901
_refine_ls_hydrogen_treatment constr
_refine_ls_matrix_type full
_refine_ls_number_parameters 460
_refine_ls_number_reflns 6675
_refine_ls_number_restraints 541
_refine_ls_restrained_S_all 0.871
_refine_ls_R_factor_all 0.1789
_refine_ls_R_factor_gt 0.0819
_refine_ls_shift/su_max 0.000
_refine_ls_shift/su_mean 0.000
_refine_ls_structure_factor_coef Fsqd
_refine_ls_weighting_details 'calc w=1/[\s^2^(Fo^2^)+(0.0743P)^2^+0.0000P] where P=(Fo^2^+2Fc^2^)/3'
_refine_ls_weighting_scheme calc
_refine_ls_wR_factor_gt 0.1676
_refine_ls_wR_factor_ref 0.2014
_reflns_number_gt 2930
_reflns_number_total 6675
_reflns_threshold_expression >2sigma(I)
_cod_data_source_file ja5b04858_si_008.cif
_cod_data_source_block 14009
_cod_depositor_comments
;
The following automatic conversions were performed:

'_symmetry_cell_setting' value 'Triclinic' changed to 'triclinic'
according to
/usr/data/users/saulius/crontab/automatic-downloads/rss-feeds/ACS/lib/dictionaries/cif_core.dic
dictionary named 'cif_core.dic' version 2.4.2 from 2011-04-26.

Automatic conversion script
Id: cif_fix_values 3271 2015-04-21 07:52:19Z andrius 

 Adding full bibliography for 4124183--4124188.cif.
;
_cod_original_cell_volume 1720.2(5)
_cod_original_sg_symbol_H-M P-1
_cod_database_code 4124187

loop_
_symmetry_equiv_pos_as_xyz
'x, y, z'
'-x, -y, -z'

loop_
_atom_site_label
_atom_site_type_symbol
_atom_site_fract_x
_atom_site_fract_y
_atom_site_fract_z
_atom_site_U_iso_or_equiv
_atom_site_adp_type
_atom_site_occupancy
_atom_site_symmetry_multiplicity
_atom_site_calc_flag
_atom_site_refinement_flags
N1 N 0.7110(4) 0.9863(3) 0.7799(3) 0.0244(9) Uani 1 1 d U
N2 N 0.6462(4) 0.8935(3) 0.8154(3) 0.0201(9) Uani 0.20 1 d PU
N2A N 0.7823(4) 1.0597(3) 0.8565(3) 0.0284(9) Uani 0.80 1 d PU
C1 C 0.7823(4) 1.0597(3) 0.8565(3) 0.0284(9) Uani 0.20 1 d PU
C1A C 0.6462(4) 0.8935(3) 0.8154(3) 0.0201(9) Uani 0.80 1 d PU
C2 C 0.7606(5) 1.0104(4) 0.9420(3) 0.0308(11) Uani 1 1 d U
H2 H 0.8071 1.0455 1.0043 0.037 Uiso 1 1 d R
C3 C 0.6791(5) 0.9103(4) 0.9183(3) 0.0289(11) Uani 1 1 d DU
H3 H 0.6462 0.8573 0.9581 0.035 Uiso 1 1 d RD
C4 C 0.8640(4) 1.1592(3) 0.8355(3) 0.0245(10) Uani 1 1 d U
C5 C 0.9462(5) 1.2325(3) 0.9216(3) 0.0262(11) Uani 1 1 d U
C6 C 0.8804(5) 1.2862(4) 0.9777(3) 0.0325(12) Uani 1 1 d U
H6 H 0.7820 1.2713 0.9647 0.039 Uiso 1 1 calc R
C7 C 0.9587(5) 1.3609(4) 1.0519(4) 0.0438(14) Uani 1 1 d U
H7 H 0.9142 1.3983 1.0899 0.053 Uiso 1 1 calc R
C8 C 1.1019(5) 1.3822(4) 1.0717(4) 0.0406(13) Uani 1 1 d U
H8 H 1.1553 1.4343 1.1229 0.049 Uiso 1 1 calc R
C9 C 1.1673(5) 1.3283(4) 1.0176(3) 0.0353(12) Uani 1 1 d U
H9 H 1.2657 1.3428 1.0314 0.042 Uiso 1 1 calc R
C10 C 1.0893(5) 1.2527(4) 0.9427(3) 0.0300(11) Uani 1 1 d U
H10 H 1.1342 1.2147 0.9057 0.036 Uiso 1 1 calc R
C11 C 0.8662(4) 1.1792(3) 0.7396(3) 0.0246(10) Uani 1 1 d U
C12 C 0.9510(5) 1.2839(4) 0.7166(3) 0.0261(11) Uani 1 1 d U
C13 C 0.9187(5) 1.3782(4) 0.7396(3) 0.0315(11) Uani 1 1 d U
H13 H 0.8408 1.3760 0.7688 0.038 Uiso 1 1 calc R
C14 C 0.9987(6) 1.4755(4) 0.7206(4) 0.0419(13) Uani 1 1 d U
H14 H 0.9749 1.5398 0.7353 0.050 Uiso 1 1 calc R
C15 C 1.1125(6) 1.4789(5) 0.6805(4) 0.0522(16) Uani 1 1 d U
H15 H 1.1687 1.5459 0.6686 0.063 Uiso 1 1 calc R
C16 C 1.1458(6) 1.3867(5) 0.6574(4) 0.0543(16) Uani 1 1 d U
H16 H 1.2248 1.3898 0.6293 0.065 Uiso 1 1 calc R
C17 C 1.0650(5) 1.2887(4) 0.6747(4) 0.0407(13) Uani 1 1 d U
H17 H 1.0880 1.2247 0.6578 0.049 Uiso 1 1 calc R
C18 C 0.7857(4) 1.1016(3) 0.6597(3) 0.0251(10) Uani 1 1 d U
C19 C 0.7801(5) 1.1173(4) 0.5595(3) 0.0289(11) Uani 1 1 d U
H19 H 0.8299 1.1830 0.5400 0.035 Uiso 1 1 calc R
C20 C 0.7028(5) 1.0378(4) 0.4889(4) 0.0338(12) Uani 1 1 d U
H20 H 0.6989 1.0505 0.4210 0.041 Uiso 1 1 calc R
C21 C 0.6306(5) 0.9402(4) 0.5137(3) 0.0309(11) Uani 1 1 d U
H21 H 0.5778 0.8873 0.4630 0.037 Uiso 1 1 calc R
C22 C 0.6347(4) 0.9187(4) 0.6139(3) 0.0251(10) Uani 1 1 d U
C23 C 0.7113(5) 1.0033(4) 0.6824(3) 0.0251(10) Uani 1 1 d U
C24 C 0.5675(4) 0.8183(3) 0.6475(3) 0.0247(10) Uani 1 1 d U
C25 C 0.4922(5) 0.7281(3) 0.5726(3) 0.0255(11) Uani 1 1 d U
C26 C 0.3507(5) 0.6862(4) 0.5624(3) 0.0304(11) Uani 1 1 d U
H26 H 0.3024 0.7124 0.6058 0.036 Uiso 1 1 calc R
C27 C 0.2795(5) 0.6070(4) 0.4901(3) 0.0346(12) Uani 1 1 d U
H27 H 0.1822 0.5795 0.4832 0.042 Uiso 1 1 calc R
C28 C 0.3480(6) 0.5674(4) 0.4276(4) 0.0408(13) Uani 1 1 d U
H28 H 0.2985 0.5124 0.3779 0.049 Uiso 1 1 calc R
C29 C 0.4903(6) 0.6083(4) 0.4375(4) 0.0433(14) Uani 1 1 d U
H29 H 0.5388 0.5812 0.3948 0.052 Uiso 1 1 calc R
C30 C 0.5605(5) 0.6883(4) 0.5097(4) 0.0378(13) Uani 1 1 d U
H30 H 0.6576 0.7164 0.5162 0.045 Uiso 1 1 calc R
C31 C 0.5744(4) 0.8050(3) 0.7477(3) 0.0242(10) Uani 1 1 d U
C32 C 0.5198(4) 0.7026(3) 0.7907(3) 0.0237(10) Uani 1 1 d U
C33 C 0.4362(5) 0.6968(4) 0.8600(3) 0.0289(11) Uani 1 1 d U
H33 H 0.4101 0.7587 0.8790 0.035 Uiso 1 1 calc R
C34 C 0.3908(5) 0.6014(4) 0.9013(4) 0.0362(12) Uani 1 1 d U
H34 H 0.3342 0.5982 0.9489 0.043 Uiso 1 1 calc R
C35 C 0.4270(5) 0.5115(4) 0.8740(4) 0.0371(12) Uani 1 1 d U
H35 H 0.3939 0.4458 0.9017 0.045 Uiso 1 1 calc R
C36 C 0.5113(5) 0.5160(4) 0.8064(3) 0.0334(12) Uani 1 1 d U
H36 H 0.5378 0.4539 0.7881 0.040 Uiso 1 1 calc R
C37 C 0.5573(5) 0.6122(3) 0.7651(3) 0.0273(11) Uani 1 1 d U
H37 H 0.6156 0.6155 0.7186 0.033 Uiso 1 1 calc R
P1 P 0.57860(15) 0.85311(13) 0.19373(11) 0.0445(4) Uani 1 1 d U
F1 F 0.4779(4) 0.8618(3) 0.0947(2) 0.0848(12) Uani 1 1 d U
F2 F 0.6009(4) 0.7496(3) 0.1522(4) 0.1246(17) Uani 1 1 d U
F3 F 0.7073(4) 0.9149(3) 0.1517(3) 0.0861(12) Uani 1 1 d U
F4 F 0.4520(4) 0.7932(5) 0.2344(4) 0.157(2) Uani 1 1 d U
F5 F 0.5604(5) 0.9608(4) 0.2345(3) 0.1271(17) Uani 1 1 d U
F6 F 0.6831(4) 0.8516(4) 0.2941(3) 0.1191(17) Uani 1 1 d U
C38 C 0.9292(6) 0.1114(4) 0.2815(4) 0.0547(15) Uani 1 1 d DU
H38 H 0.8702 0.0505 0.2525 0.066 Uiso 1 1 d R
Cl1 Cl 1.02479(15) 0.11677(13) 0.18710(11) 0.0626(5) Uani 1 1 d U
Cl2 Cl 1.0287(2) 0.0980(2) 0.39363(14) 0.1235(10) Uani 1 1 d U
Cl3A Cl 0.8489(3) 0.2113(2) 0.2734(2) 0.1033(10) Uani 0.80 1 d PU
Cl3B Cl 0.9689(14) 0.2309(7) 0.3512(11) 0.127(3) Uani 0.20 1 d PDU

loop_
_atom_site_aniso_label
_atom_site_aniso_U_11
_atom_site_aniso_U_22
_atom_site_aniso_U_33
_atom_site_aniso_U_23
_atom_site_aniso_U_13
_atom_site_aniso_U_12
N1 0.025(2) 0.027(2) 0.020(2) -0.0006(16) 0.0030(17) 0.0064(17)
N2 0.022(2) 0.023(2) 0.017(2) 0.0051(17) 0.0043(18) 0.0095(18)
N2A 0.031(2) 0.030(2) 0.025(2) 0.0034(17) 0.0050(19) 0.0103(17)
C1 0.031(2) 0.030(2) 0.025(2) 0.0034(17) 0.0050(19) 0.0103(17)
C1A 0.022(2) 0.023(2) 0.017(2) 0.0051(17) 0.0043(18) 0.0095(18)
C2 0.034(3) 0.037(3) 0.019(2) 0.002(2) 0.001(2) 0.008(2)
C3 0.034(3) 0.029(3) 0.021(2) 0.004(2) 0.002(2) 0.006(2)
C4 0.021(2) 0.025(2) 0.029(3) 0.006(2) 0.004(2) 0.0099(19)
C5 0.036(3) 0.025(2) 0.019(2) 0.005(2) 0.004(2) 0.011(2)
C6 0.028(3) 0.040(3) 0.030(3) -0.002(2) 0.001(2) 0.013(2)
C7 0.045(3) 0.049(3) 0.036(3) -0.017(3) -0.001(3) 0.018(3)
C8 0.037(3) 0.044(3) 0.033(3) -0.009(3) -0.007(3) 0.006(3)
C9 0.028(3) 0.046(3) 0.027(3) 0.004(2) -0.002(2) 0.007(2)
C10 0.031(3) 0.039(3) 0.024(3) 0.002(2) 0.006(2) 0.016(2)
C11 0.022(3) 0.032(2) 0.022(2) 0.000(2) 0.005(2) 0.011(2)
C12 0.024(3) 0.034(3) 0.017(3) 0.000(2) -0.001(2) 0.006(2)
C13 0.038(3) 0.034(3) 0.020(3) 0.002(2) 0.002(2) 0.006(2)
C14 0.055(4) 0.033(3) 0.028(3) 0.007(2) -0.003(3) 0.002(3)
C15 0.058(4) 0.043(3) 0.036(3) 0.005(3) 0.007(3) -0.020(3)
C16 0.038(3) 0.063(4) 0.053(4) 0.002(3) 0.017(3) -0.009(3)
C17 0.033(3) 0.047(3) 0.043(3) 0.000(3) 0.009(3) 0.010(3)
C18 0.024(3) 0.025(2) 0.028(2) 0.003(2) 0.005(2) 0.010(2)
C19 0.031(3) 0.031(3) 0.025(3) 0.006(2) 0.006(2) 0.007(2)
C20 0.037(3) 0.047(3) 0.019(3) 0.005(2) 0.004(2) 0.015(3)
C21 0.031(3) 0.040(3) 0.023(3) 0.006(2) 0.005(2) 0.010(2)
C22 0.019(2) 0.031(3) 0.024(3) 0.000(2) 0.002(2) 0.008(2)
C23 0.028(3) 0.030(2) 0.019(2) 0.005(2) 0.006(2) 0.011(2)
C24 0.023(2) 0.033(3) 0.020(2) 0.0053(19) 0.002(2) 0.011(2)
C25 0.032(3) 0.021(2) 0.021(3) 0.001(2) 0.001(2) 0.006(2)
C26 0.038(3) 0.031(3) 0.023(3) 0.009(2) 0.007(2) 0.009(2)
C27 0.034(3) 0.036(3) 0.029(3) 0.005(2) -0.001(2) 0.006(2)
C28 0.050(3) 0.041(3) 0.026(3) -0.006(2) -0.009(3) 0.016(3)
C29 0.048(3) 0.056(4) 0.029(3) -0.009(3) 0.003(3) 0.023(3)
C30 0.030(3) 0.044(3) 0.037(3) -0.003(2) 0.005(2) 0.006(2)
C31 0.020(2) 0.027(2) 0.026(2) 0.0032(19) 0.000(2) 0.011(2)
C32 0.024(3) 0.029(2) 0.013(2) 0.002(2) -0.0041(19) 0.004(2)
C33 0.036(3) 0.034(3) 0.018(3) 0.004(2) 0.003(2) 0.011(2)
C34 0.031(3) 0.048(3) 0.028(3) 0.009(2) 0.010(2) 0.003(3)
C35 0.041(3) 0.035(3) 0.028(3) 0.008(2) -0.001(2) 0.001(3)
C36 0.041(3) 0.029(3) 0.023(3) -0.003(2) -0.008(2) 0.008(2)
C37 0.030(3) 0.029(3) 0.019(3) 0.001(2) -0.003(2) 0.007(2)
P1 0.0404(9) 0.0653(11) 0.0375(9) 0.0089(8) 0.0117(7) 0.0284(8)
F1 0.063(2) 0.134(3) 0.057(2) 0.007(2) -0.0066(19) 0.037(2)
F2 0.099(3) 0.063(2) 0.213(5) -0.019(3) 0.018(3) 0.035(2)
F3 0.070(2) 0.106(3) 0.066(2) 0.006(2) 0.019(2) -0.013(2)
F4 0.080(3) 0.255(6) 0.152(4) 0.109(4) 0.064(3) 0.034(3)
F5 0.124(4) 0.160(4) 0.113(4) -0.058(3) -0.013(3) 0.100(3)
F6 0.097(3) 0.239(5) 0.057(2) 0.042(3) 0.013(2) 0.108(3)
C38 0.043(3) 0.075(4) 0.052(4) -0.002(3) 0.009(3) 0.028(3)
Cl1 0.0529(10) 0.1032(13) 0.0477(10) 0.0160(9) 0.0166(8) 0.0443(9)
Cl2 0.0715(13) 0.261(3) 0.0574(12) 0.0213(15) 0.0154(10) 0.0754(17)
Cl3A 0.134(2) 0.0988(19) 0.139(3) 0.0607(18) 0.097(2) 0.0889(19)
Cl3B 0.122(8) 0.092(6) 0.177(10) -0.041(6) 0.103(6) -0.004(6)

loop_
_atom_type_symbol
_atom_type_description
_atom_type_scat_dispersion_real
_atom_type_scat_dispersion_imag
_atom_type_scat_source
C C 0.0033 0.0016 'International Tables Vol C Tables 4.2.6.8 and 6.1.1.4'
H H 0.0000 0.0000 'International Tables Vol C Tables 4.2.6.8 and 6.1.1.4'
N N 0.0061 0.0033 'International Tables Vol C Tables 4.2.6.8 and 6.1.1.4'
F F 0.0171 0.0103 'International Tables Vol C Tables 4.2.6.8 and 6.1.1.4'
P P 0.1023 0.0942 'International Tables Vol C Tables 4.2.6.8 and 6.1.1.4'
Cl Cl 0.1484 0.1585 'International Tables Vol C Tables 4.2.6.8 and 6.1.1.4'

loop_
_geom_angle_atom_site_label_1
_geom_angle_atom_site_label_2
_geom_angle_atom_site_label_3
_geom_angle
N2A N1 N2 110.3(3)
N2A N1 C23 123.9(4)
N2 N1 C23 125.7(4)
N1 N2 C3 106.1(4)
N1 N2 C31 118.8(4)
C3 N2 C31 134.9(4)
N1 N2A C2 106.0(4)
N1 N2A C4 119.1(4)
C2 N2A C4 134.8(4)
C3 C2 N2A 109.5(4)
C3 C2 H2 130.5
N2A C2 H2 119.8
C2 C3 N2 108.2(4)
C2 C3 H3 130.7
N2 C3 H3 121.1
C11 C4 N2A 118.7(4)
C11 C4 C5 124.6(4)
N2A C4 C5 116.7(4)
C10 C5 C6 119.8(4)
C10 C5 C4 120.0(4)
C6 C5 C4 120.1(4)
C7 C6 C5 119.6(5)
C7 C6 H6 120.2
C5 C6 H6 120.2
C6 C7 C8 120.4(5)
C6 C7 H7 119.8
C8 C7 H7 119.8
C9 C8 C7 120.2(5)
C9 C8 H8 119.9
C7 C8 H8 119.9
C8 C9 C10 119.7(5)
C8 C9 H9 120.1
C10 C9 H9 120.1
C5 C10 C9 120.2(4)
C5 C10 H10 119.9
C9 C10 H10 119.9
C4 C11 C18 121.1(4)
C4 C11 C12 119.1(4)
C18 C11 C12 119.7(4)
C17 C12 C13 119.0(5)
C17 C12 C11 120.7(4)
C13 C12 C11 120.3(4)
C14 C13 C12 120.5(5)
C14 C13 H13 119.7
C12 C13 H13 119.7
C15 C14 C13 119.7(5)
C15 C14 H14 120.1
C13 C14 H14 120.1
C16 C15 C14 120.5(5)
C16 C15 H15 119.8
C14 C15 H15 119.8
C15 C16 C17 120.3(5)
C15 C16 H16 119.9
C17 C16 H16 119.9
C12 C17 C16 120.0(5)
C12 C17 H17 120.0
C16 C17 H17 120.0
C23 C18 C19 116.5(4)
C23 C18 C11 119.0(4)
C19 C18 C11 124.5(4)
C20 C19 C18 120.3(4)
C20 C19 H19 119.9
C18 C19 H19 119.9
C19 C20 C21 122.0(5)
C19 C20 H20 119.0
C21 C20 H20 119.0
C20 C21 C22 120.4(4)
C20 C21 H21 119.8
C22 C21 H21 119.8
C23 C22 C21 115.2(4)
C23 C22 C24 120.1(4)
C21 C22 C24 124.7(4)
N1 C23 C18 118.1(4)
N1 C23 C22 116.3(4)
C18 C23 C22 125.6(4)
C31 C24 C22 120.7(4)
C31 C24 C25 120.6(4)
C22 C24 C25 118.7(4)
C30 C25 C26 118.8(4)
C30 C25 C24 120.9(4)
C26 C25 C24 120.2(4)
C27 C26 C25 120.5(5)
C27 C26 H26 119.7
C25 C26 H26 119.7
C28 C27 C26 120.4(5)
C28 C27 H27 119.8
C26 C27 H27 119.8
C27 C28 C29 119.7(5)
C27 C28 H28 120.2
C29 C28 H28 120.2
C30 C29 C28 119.4(5)
C30 C29 H29 120.3
C28 C29 H29 120.3
C25 C30 C29 121.1(5)
C25 C30 H30 119.4
C29 C30 H30 119.4
C24 C31 N2 118.1(4)
C24 C31 C32 125.1(4)
N2 C31 C32 116.6(4)
C37 C32 C33 118.8(4)
C37 C32 C31 119.6(4)
C33 C32 C31 121.5(4)
C34 C33 C32 120.3(4)
C34 C33 H33 119.8
C32 C33 H33 119.8
C35 C34 C33 120.3(5)
C35 C34 H34 119.8
C33 C34 H34 119.8
C34 C35 C36 120.2(5)
C34 C35 H35 119.9
C36 C35 H35 119.9
C35 C36 C37 119.3(5)
C35 C36 H36 120.3
C37 C36 H36 120.3
C32 C37 C36 121.0(5)
C32 C37 H37 119.5
C36 C37 H37 119.5
F2 P1 F4 92.9(3)
F2 P1 F5 177.9(3)
F4 P1 F5 89.2(3)
F2 P1 F1 90.5(2)
F4 P1 F1 88.8(2)
F5 P1 F1 89.5(2)
F2 P1 F6 92.2(3)
F4 P1 F6 92.9(3)
F5 P1 F6 87.8(2)
F1 P1 F6 176.7(3)
F2 P1 F3 87.4(2)
F4 P1 F3 179.5(3)
F5 P1 F3 90.5(3)
F1 P1 F3 90.8(2)
F6 P1 F3 87.4(2)
Cl3A C38 Cl2 117.8(3)
Cl3A C38 Cl3B 49.5(6)
Cl2 C38 Cl3B 71.9(6)
Cl3A C38 Cl1 109.8(3)
Cl2 C38 Cl1 110.8(3)
Cl3B C38 Cl1 112.8(5)
Cl3A C38 H38 110.1
Cl2 C38 H38 114.7
Cl3B C38 H38 152.6
Cl1 C38 H38 90.4

loop_
_geom_bond_atom_site_label_1
_geom_bond_atom_site_label_2
_geom_bond_distance
N1 N2A 1.369(5)
N1 N2 1.369(5)
N1 C23 1.369(5)
N2 C3 1.396(6)
N2 C31 1.415(6)
N2A C2 1.382(5)
N2A C4 1.418(5)
C2 C3 1.349(6)
C2 H2 0.9453
C3 H3 0.9257
C4 C11 1.357(6)
C4 C5 1.482(6)
C5 C10 1.383(6)
C5 C6 1.392(6)
C6 C7 1.373(6)
C6 H6 0.9500
C7 C8 1.384(6)
C7 H7 0.9500
C8 C9 1.374(6)
C8 H8 0.9500
C9 C10 1.384(6)
C9 H9 0.9500
C10 H10 0.9500
C11 C18 1.449(6)
C11 C12 1.493(6)
C12 C17 1.381(6)
C12 C13 1.384(6)
C13 C14 1.381(6)
C13 H13 0.9500
C14 C15 1.368(7)
C14 H14 0.9500
C15 C16 1.364(7)
C15 H15 0.9500
C16 C17 1.383(7)
C16 H16 0.9500
C17 H17 0.9500
C18 C23 1.386(6)
C18 C19 1.395(6)
C19 C20 1.377(6)
C19 H19 0.9500
C20 C21 1.381(6)
C20 H20 0.9500
C21 C22 1.412(6)
C21 H21 0.9500
C22 C23 1.399(6)
C22 C24 1.441(6)
C24 C31 1.388(6)
C24 C25 1.492(6)
C25 C30 1.376(6)
C25 C26 1.385(6)
C26 C27 1.375(6)
C26 H26 0.9500
C27 C28 1.372(6)
C27 H27 0.9500
C28 C29 1.391(7)
C28 H28 0.9500
C29 C30 1.377(6)
C29 H29 0.9500
C30 H30 0.9500
C31 C32 1.487(6)
C32 C37 1.374(6)
C32 C33 1.390(6)
C33 C34 1.380(6)
C33 H33 0.9500
C34 C35 1.369(6)
C34 H34 0.9500
C35 C36 1.379(6)
C35 H35 0.9500
C36 C37 1.391(6)
C36 H36 0.9500
C37 H37 0.9500
P1 F2 1.530(4)
P1 F4 1.543(4)
P1 F5 1.557(4)
P1 F1 1.564(4)
P1 F6 1.576(4)
P1 F3 1.577(3)
C38 Cl3A 1.682(5)
C38 Cl2 1.713(6)
C38 Cl3B 1.7212(10)
C38 Cl1 1.765(5)
C38 H38 0.8970

loop_
_geom_torsion_atom_site_label_1
_geom_torsion_atom_site_label_2
_geom_torsion_atom_site_label_3
_geom_torsion_atom_site_label_4
_geom_torsion
N2A N1 N2 C3 0.0(5)
C23 N1 N2 C3 177.0(4)
N2A N1 N2 C31 -175.9(4)
C23 N1 N2 C31 1.2(6)
N2 N1 N2A C2 -0.1(4)
C23 N1 N2A C2 -177.2(4)
N2 N1 N2A C4 176.0(4)
C23 N1 N2A C4 -1.1(6)
N1 N2A C2 C3 0.1(5)
C4 N2A C2 C3 -175.0(5)
N2A C2 C3 N2 -0.2(5)
N1 N2 C3 C2 0.1(5)
C31 N2 C3 C2 175.0(5)
N1 N2A C4 C11 1.4(6)
C2 N2A C4 C11 176.1(5)
N1 N2A C4 C5 -176.0(4)
C2 N2A C4 C5 -1.3(7)
C11 C4 C5 C10 -66.5(6)
N2A C4 C5 C10 110.8(5)
C11 C4 C5 C6 109.5(5)
N2A C4 C5 C6 -73.2(5)
C10 C5 C6 C7 1.7(7)
C4 C5 C6 C7 -174.3(4)
C5 C6 C7 C8 -0.6(7)
C6 C7 C8 C9 -0.3(8)
C7 C8 C9 C10 0.2(7)
C6 C5 C10 C9 -1.7(7)
C4 C5 C10 C9 174.2(4)
C8 C9 C10 C5 0.8(7)
N2A C4 C11 C18 0.8(6)
C5 C4 C11 C18 178.0(4)
N2A C4 C11 C12 179.6(4)
C5 C4 C11 C12 -3.2(7)
C4 C11 C12 C17 114.1(5)
C18 C11 C12 C17 -67.1(6)
C4 C11 C12 C13 -64.0(6)
C18 C11 C12 C13 114.8(5)
C17 C12 C13 C14 0.4(7)
C11 C12 C13 C14 178.5(4)
C12 C13 C14 C15 -1.3(7)
C13 C14 C15 C16 1.3(8)
C14 C15 C16 C17 -0.3(9)
C13 C12 C17 C16 0.7(7)
C11 C12 C17 C16 -177.5(5)
C15 C16 C17 C12 -0.7(8)
C4 C11 C18 C23 -3.4(6)
C12 C11 C18 C23 177.8(4)
C4 C11 C18 C19 178.4(4)
C12 C11 C18 C19 -0.3(7)
C23 C18 C19 C20 0.5(6)
C11 C18 C19 C20 178.7(4)
C18 C19 C20 C21 -1.1(7)
C19 C20 C21 C22 -0.3(7)
C20 C21 C22 C23 2.1(6)
C20 C21 C22 C24 -177.5(4)
N2A N1 C23 C18 -1.5(6)
N2 N1 C23 C18 -178.2(4)
N2A N1 C23 C22 178.8(4)
N2 N1 C23 C22 2.1(6)
C19 C18 C23 N1 -178.0(4)
C11 C18 C23 N1 3.7(6)
C19 C18 C23 C22 1.6(7)
C11 C18 C23 C22 -176.7(4)
C21 C22 C23 N1 176.8(4)
C24 C22 C23 N1 -3.5(6)
C21 C22 C23 C18 -2.9(7)
C24 C22 C23 C18 176.8(4)
C23 C22 C24 C31 1.8(6)
C21 C22 C24 C31 -178.5(4)
C23 C22 C24 C25 -177.2(4)
C21 C22 C24 C25 2.5(6)
C31 C24 C25 C30 -119.5(5)
C22 C24 C25 C30 59.5(6)
C31 C24 C25 C26 63.3(6)
C22 C24 C25 C26 -117.7(5)
C30 C25 C26 C27 -0.7(7)
C24 C25 C26 C27 176.6(4)
C25 C26 C27 C28 0.8(7)
C26 C27 C28 C29 -0.3(7)
C27 C28 C29 C30 -0.2(8)
C26 C25 C30 C29 0.2(7)
C24 C25 C30 C29 -177.1(4)
C28 C29 C30 C25 0.3(8)
C22 C24 C31 N2 1.5(6)
C25 C24 C31 N2 -179.5(4)
C22 C24 C31 C32 -174.3(4)
C25 C24 C31 C32 4.7(7)
N1 N2 C31 C24 -2.9(6)
C3 N2 C31 C24 -177.3(5)
N1 N2 C31 C32 173.2(4)
C3 N2 C31 C32 -1.1(7)
C24 C31 C32 C37 51.8(6)
N2 C31 C32 C37 -124.1(4)
C24 C31 C32 C33 -131.2(5)
N2 C31 C32 C33 53.0(6)
C37 C32 C33 C34 -0.7(6)
C31 C32 C33 C34 -177.8(4)
C32 C33 C34 C35 -0.4(7)
C33 C34 C35 C36 1.3(7)
C34 C35 C36 C37 -1.0(7)
C33 C32 C37 C36 0.9(6)
C31 C32 C37 C36 178.1(4)
C35 C36 C37 C32 -0.1(7)
